data_1564285
loop_
_publ_author_name
'Wang, Lin-Lin'
'Ding, Tuo'
'Xue, Xiang-Xian'
'Yang, Jian-Hui'
'Liu, Bin'

_publ_section_title
;
 A series of C-Shaped heterometallic Diruthenium(II,III) phosphates:
 NH4[{M(H2O)5}2Ru2(HPO4)2(PO4)2(H2O)2]&#x00B7;4H2O (M&#x202F;=&#x202F;Mg,
 Co, Ni and Zn)
;
_journal_name_full 'Inorganica Chimica Acta'
_journal_page_first 119730
_journal_paper_doi 10.1016/j.ica.2020.119730
_journal_volume 510
_journal_year 2020
_chemical_formula_moiety 'H26 O28 P4 Ru2 Zn2, H4 N, 4(H2 O)'
_chemical_formula_sum 'H38 N O32 P4 Ru2 Zn2'
_chemical_formula_weight 1021.07
_space_group_crystal_system orthorhombic
_space_group_IT_number 62
_space_group_name_Hall '-P 2ac 2n'
_space_group_name_H-M_alt 'P n m a'
_atom_sites_solution_hydrogens difmap
_audit_creation_method SHELXL-2018/3
_cell_angle_alpha 90
_cell_angle_beta 90
_cell_angle_gamma 90
_cell_formula_units_Z 4
_cell_length_a 12.2245(12)
_cell_length_b 22.263(2)
_cell_length_c 10.5170(9)
_cell_measurement_reflns_used 5171
_cell_measurement_temperature 296(2)
_cell_measurement_theta_max 26.146
_cell_measurement_theta_min 2.554
_cell_volume 2862.2(5)
_computing_cell_refinement 'Bruker SAINT'
_computing_data_collection 'Bruker APEX2'
_computing_data_reduction 'Bruker SAINT'
_computing_molecular_graphics 'Bruker SHELXTL'
_computing_publication_material 'Bruker SHELXTL'
_computing_structure_refinement 'SHELXL-2018/3 (Sheldrick, 2018)'
_computing_structure_solution 'SHELXS-97 (Sheldrick, 2008)'
_diffrn_ambient_temperature 296(2)
_diffrn_measured_fraction_theta_full 1.000
_diffrn_measured_fraction_theta_max 0.999
_diffrn_measurement_device_type 'Bruker APEX-II CCD'
_diffrn_measurement_method '\f and \w scans'
_diffrn_radiation_type MoK\a
_diffrn_radiation_wavelength 0.71073
_diffrn_reflns_av_R_equivalents 0.0350
_diffrn_reflns_av_unetI/netI 0.0259
_diffrn_reflns_Laue_measured_fraction_full 1.000
_diffrn_reflns_Laue_measured_fraction_max 0.999
_diffrn_reflns_limit_h_max 10
_diffrn_reflns_limit_h_min -15
_diffrn_reflns_limit_k_max 27
_diffrn_reflns_limit_k_min -23
_diffrn_reflns_limit_l_max 11
_diffrn_reflns_limit_l_min -13
_diffrn_reflns_number 14690
_diffrn_reflns_point_group_measured_fraction_full 1.000
_diffrn_reflns_point_group_measured_fraction_max 0.999
_diffrn_reflns_theta_full 25.242
_diffrn_reflns_theta_max 26.152
_diffrn_reflns_theta_min 1.829
_exptl_absorpt_coefficient_mu 3.036
_exptl_absorpt_correction_T_max 0.545
_exptl_absorpt_correction_T_min 0.359
_exptl_absorpt_correction_type multi-scan
_exptl_absorpt_process_details sadabs
_exptl_crystal_colour brown
_exptl_crystal_density_diffrn 2.370
_exptl_crystal_description block
_exptl_crystal_F_000 2036
_exptl_crystal_size_max 0.350
_exptl_crystal_size_mid 0.300
_exptl_crystal_size_min 0.200
_refine_diff_density_max 0.688
_refine_diff_density_min -0.801
_refine_diff_density_rms 0.125
_refine_ls_extinction_coef .
_refine_ls_extinction_method none
_refine_ls_goodness_of_fit_ref 1.074
_refine_ls_hydrogen_treatment mixed
_refine_ls_matrix_type full
_refine_ls_number_parameters 205
_refine_ls_number_reflns 2922
_refine_ls_number_restraints 3
_refine_ls_restrained_S_all 1.073
_refine_ls_R_factor_all 0.0338
_refine_ls_R_factor_gt 0.0293
_refine_ls_shift/su_max 0.001
_refine_ls_shift/su_mean 0.000
_refine_ls_structure_factor_coef Fsqd
_refine_ls_weighting_details 'w=1/[\s^2^(Fo^2^)+(0.0338P)^2^+7.6042P] where P=(Fo^2^+2Fc^2^)/3'
_refine_ls_weighting_scheme calc
_refine_ls_wR_factor_gt 0.0750
_refine_ls_wR_factor_ref 0.0772
_reflns_Friedel_coverage 0.000
_reflns_Friedel_fraction_full .
_reflns_Friedel_fraction_max .
_reflns_number_gt 2588
_reflns_number_total 2922
_reflns_threshold_expression 'I > 2\s(I)'
_cod_data_source_file Zn2Ru2PO4.cif
_cod_data_source_block xb1775
_cod_database_code 1564285
_shelx_shelxl_version_number 2018/3
_shelx_space_group_comment
;
The symmetry employed for this shelxl refinement is uniquely defined
by the following loop, which should always be used as a source of
symmetry information in preference to the above space-group names.
They are only intended as comments.
;
_shelx_estimated_absorpt_t_min 0.416
_shelx_estimated_absorpt_t_max 0.582

loop_
_space_group_symop_operation_xyz
'x, y, z'
'-x+1/2, -y, z+1/2'
'x+1/2, -y+1/2, -z+1/2'
'-x, y+1/2, -z'
'-x, -y, -z'
'x-1/2, y, -z-1/2'
'-x-1/2, y-1/2, z-1/2'
'x, -y-1/2, z'

loop_
_atom_site_label
_atom_site_type_symbol
_atom_site_fract_x
_atom_site_fract_y
_atom_site_fract_z
_atom_site_U_iso_or_equiv
_atom_site_adp_type
_atom_site_occupancy
_atom_site_site_symmetry_order
_atom_site_calc_flag
_atom_site_refinement_flags_posn
_atom_site_refinement_flags_adp
_atom_site_refinement_flags_occupancy
_atom_site_disorder_assembly
_atom_site_disorder_group
Zn1 Zn 0.35439(4) 0.09640(2) 0.55605(4) 0.02061(12) Uani 1 1 d . . . . .
Ru1 Ru 0.33798(3) 0.250000 1.05919(3) 0.01160(11) Uani 1 2 d S T P . .
Ru2 Ru 0.16797(3) 0.250000 0.96082(3) 0.01223(11) Uani 1 2 d S T P . .
P1 P 0.32437(7) 0.15516(4) 0.84131(8) 0.0151(2) Uani 1 1 d . . . . .
P2 P 0.18459(7) 0.35010(4) 1.16868(8) 0.0159(2) Uani 1 1 d . . . . .
O1 O 0.3980(2) 0.18748(11) 0.9373(2) 0.0198(5) Uani 1 1 d . . . . .
O2 O 0.2120(2) 0.18584(11) 0.8351(2) 0.0221(6) Uani 1 1 d . . . . .
O3 O 0.3767(2) 0.15031(11) 0.7124(2) 0.0209(5) Uani 1 1 d . . . . .
O4 O 0.3074(2) 0.08886(11) 0.8911(2) 0.0230(6) Uani 1 1 d D . . . .
O5 O 0.2915(2) 0.31369(11) 1.1872(2) 0.0211(5) Uani 1 1 d . . . . .
O6 O 0.1090(2) 0.31367(12) 1.0778(2) 0.0247(6) Uani 1 1 d . . . . .
O7 O 0.1260(2) 0.35826(12) 1.2941(2) 0.0244(6) Uani 1 1 d . . . . .
O8 O 0.2124(3) 0.40988(12) 1.1056(3) 0.0337(7) Uani 1 1 d . . . . .
O9 O 0.5141(3) 0.250000 1.1447(4) 0.0279(9) Uani 1 2 d DS T P . .
O10 O 0.0041(3) 0.250000 0.8494(4) 0.0253(8) Uani 1 2 d DS T P . .
O11 O 0.3906(2) 0.16710(13) 0.4287(2) 0.0284(6) Uani 1 1 d . . . . .
H11A H 0.330656 0.180842 0.399899 0.043 Uiso 1 1 d R U . . .
H11B H 0.425116 0.195022 0.466349 0.043 Uiso 1 1 d R U . . .
O12 O 0.5304(2) 0.07860(13) 0.5889(3) 0.0318(7) Uani 1 1 d . . . . .
H12B H 0.562072 0.069465 0.519920 0.048 Uiso 1 1 d R U . . .
H12C H 0.558003 0.110715 0.618430 0.048 Uiso 1 1 d R U . . .
O13 O 0.3173(3) 0.02357(13) 0.6717(3) 0.0377(8) Uani 1 1 d . . . . .
H13A H 0.248331 0.018979 0.673970 0.056 Uiso 1 1 d R U . . .
H13B H 0.346822 -0.007991 0.641791 0.056 Uiso 1 1 d R U . . .
O14 O 0.1925(2) 0.12054(13) 0.5307(3) 0.0279(6) Uani 1 1 d . . . . .
H14A H 0.156567 0.089088 0.511656 0.042 Uiso 1 1 d R U . . .
H14C H 0.187877 0.145818 0.470546 0.042 Uiso 1 1 d R U . . .
O15 O 0.3613(3) 0.03584(14) 0.4056(3) 0.0381(7) Uani 1 1 d . . . . .
H15B H 0.407068 0.048637 0.351317 0.057 Uiso 1 1 d R U . . .
H15C H 0.382588 0.002067 0.434147 0.057 Uiso 1 1 d R U . . .
O16 O 0.9470(2) 0.07207(14) 0.3214(3) 0.0364(7) Uani 1 1 d . . . . .
H3D H 0.891217 0.057252 0.367432 0.044 Uiso 1 1 d R U . . .
H3A H 0.994267 0.096262 0.362322 0.044 Uiso 1 1 d R U . . .
N1 N 0.6327(5) 0.250000 0.8969(5) 0.0411(13) Uani 1 2 d S T P . .
H2D H 0.572824 0.229910 0.871239 0.049 Uiso 0.5 1 d R U P . .
H2A H 0.615354 0.273820 0.962858 0.062 Uiso 0.5 1 d R U P . .
H2B H 0.684494 0.223580 0.920838 0.062 Uiso 0.5 1 d R U P . .
H2C H 0.658174 0.272700 0.832819 0.062 Uiso 0.5 1 d R U P . .
O17 O 0.0384(3) 0.04984(14) 0.6407(3) 0.0401(8) Uani 1 1 d . . . . .
H3E H 0.068948 0.076450 0.694255 0.048 Uiso 1 1 d R U . . .
H1A H -0.012342 0.069290 0.594465 0.048 Uiso 1 1 d R U . . .
H3 H 0.273(4) 0.087(3) 0.962(3) 0.064(19) Uiso 1 1 d D . . . .
H1 H 0.537(5) 0.2823(15) 1.177(5) 0.065(18) Uiso 1 1 d D . . . .
H2 H -0.029(5) 0.2822(18) 0.830(6) 0.10(3) Uiso 1 1 d D . . . .

loop_
_atom_site_aniso_label
_atom_site_aniso_U_11
_atom_site_aniso_U_22
_atom_site_aniso_U_33
_atom_site_aniso_U_23
_atom_site_aniso_U_13
_atom_site_aniso_U_12
Zn1 0.0235(2) 0.0189(2) 0.0193(2) -0.00296(17) 0.00090(16) -0.00080(18)
Ru1 0.0119(2) 0.0114(2) 0.01158(19) 0.000 -0.00105(13) 0.000
Ru2 0.0118(2) 0.0119(2) 0.01297(19) 0.000 -0.00155(14) 0.000
P1 0.0175(4) 0.0137(4) 0.0141(4) -0.0024(3) 0.0006(3) 0.0009(3)
P2 0.0187(4) 0.0147(4) 0.0143(4) -0.0020(3) 0.0006(3) 0.0020(4)
O1 0.0165(12) 0.0225(13) 0.0203(13) -0.0086(10) -0.0019(10) 0.0046(11)
O2 0.0196(13) 0.0239(14) 0.0230(13) -0.0086(11) -0.0078(10) 0.0057(11)
O3 0.0281(14) 0.0174(13) 0.0173(12) -0.0036(10) 0.0035(11) -0.0036(11)
O4 0.0323(15) 0.0155(13) 0.0212(14) 0.0003(11) 0.0053(11) -0.0001(11)
O5 0.0188(13) 0.0247(14) 0.0200(13) -0.0077(11) -0.0039(10) 0.0037(11)
O6 0.0173(13) 0.0304(15) 0.0262(14) -0.0139(12) -0.0051(11) 0.0077(11)
O7 0.0249(13) 0.0317(15) 0.0168(12) -0.0053(11) 0.0046(11) 0.0034(12)
O8 0.058(2) 0.0139(13) 0.0292(15) -0.0001(11) 0.0144(14) 0.0036(13)
O9 0.027(2) 0.022(2) 0.034(2) 0.000 -0.0141(17) 0.000
O10 0.021(2) 0.021(2) 0.034(2) 0.000 -0.0122(16) 0.000
O11 0.0264(14) 0.0334(16) 0.0254(14) 0.0058(12) -0.0049(11) -0.0084(12)
O12 0.0275(15) 0.0330(16) 0.0350(16) -0.0023(13) 0.0080(13) 0.0036(13)
O13 0.061(2) 0.0178(14) 0.0338(17) -0.0028(12) 0.0087(15) -0.0090(14)
O14 0.0243(14) 0.0342(16) 0.0253(14) 0.0047(12) -0.0025(11) -0.0051(12)
O15 0.055(2) 0.0306(17) 0.0287(15) -0.0068(13) 0.0048(14) 0.0022(15)
O16 0.0278(16) 0.0383(17) 0.0432(18) 0.0047(15) 0.0019(13) -0.0069(13)
N1 0.055(4) 0.042(3) 0.027(3) 0.000 0.009(3) 0.000
O17 0.0313(17) 0.0411(19) 0.0481(19) 0.0086(16) 0.0013(14) 0.0021(14)

loop_
_atom_type_symbol
_atom_type_description
_atom_type_scat_dispersion_real
_atom_type_scat_dispersion_imag
_atom_type_scat_source
H H 0.0000 0.0000 'International Tables Vol C Tables 4.2.6.8 and 6.1.1.4'
Zn Zn 0.2839 1.4301 'International Tables Vol C Tables 4.2.6.8 and 6.1.1.4'
N N 0.0061 0.0033 'International Tables Vol C Tables 4.2.6.8 and 6.1.1.4'
O O 0.0106 0.0060 'International Tables Vol C Tables 4.2.6.8 and 6.1.1.4'
P P 0.1023 0.0942 'International Tables Vol C Tables 4.2.6.8 and 6.1.1.4'
Ru Ru -1.2594 0.8363 'International Tables Vol C Tables 4.2.6.8 and 6.1.1.4'

loop_
_geom_angle_atom_site_label_1
_geom_angle_atom_site_label_2
_geom_angle_atom_site_label_3
_geom_angle
_geom_angle_site_symmetry_1
_geom_angle_site_symmetry_3
O3 Zn1 O14 94.49(11) . .
O3 Zn1 O13 90.95(11) . .
O14 Zn1 O13 93.98(13) . .
O3 Zn1 O15 169.16(12) . .
O14 Zn1 O15 96.27(12) . .
O13 Zn1 O15 87.03(12) . .
O3 Zn1 O11 92.55(10) . .
O14 Zn1 O11 85.70(11) . .
O13 Zn1 O11 176.50(11) . .
O15 Zn1 O11 89.54(12) . .
O3 Zn1 O12 81.42(11) . .
O14 Zn1 O12 175.05(11) . .
O13 Zn1 O12 88.91(12) . .
O15 Zn1 O12 87.89(12) . .
O11 Zn1 O12 91.66(11) . .
O1 Ru1 O1 86.60(15) . 8_565
O1 Ru1 O5 92.34(11) . 8_565
O1 Ru1 O5 174.94(10) 8_565 8_565
O1 Ru1 O5 174.94(10) . .
O1 Ru1 O5 92.34(11) 8_565 .
O5 Ru1 O5 88.29(15) 8_565 .
O1 Ru1 Ru2 92.43(7) . .
O1 Ru1 Ru2 92.43(7) 8_565 .
O5 Ru1 Ru2 92.56(7) 8_565 .
O5 Ru1 Ru2 92.56(7) . .
O1 Ru1 O9 84.82(11) . .
O1 Ru1 O9 84.82(11) 8_565 .
O5 Ru1 O9 90.15(10) 8_565 .
O5 Ru1 O9 90.15(10) . .
Ru2 Ru1 O9 176.22(11) . .
O6 Ru2 O6 89.64(17) . 8_565
O6 Ru2 O2 174.16(10) . .
O6 Ru2 O2 89.87(12) 8_565 .
O6 Ru2 O2 89.87(12) . 8_565
O6 Ru2 O2 174.17(10) 8_565 8_565
O2 Ru2 O2 90.02(15) . 8_565
O6 Ru2 O10 89.97(10) . .
O6 Ru2 O10 89.97(10) 8_565 .
O2 Ru2 O10 84.22(10) . .
O2 Ru2 O10 84.22(10) 8_565 .
O6 Ru2 Ru1 92.78(7) . .
O6 Ru2 Ru1 92.78(7) 8_565 .
O2 Ru2 Ru1 93.05(7) . .
O2 Ru2 Ru1 93.05(7) 8_565 .
O10 Ru2 Ru1 176.13(11) . .
O3 P1 O1 112.23(15) . .
O3 P1 O2 111.96(15) . .
O1 P1 O2 110.18(14) . .
O3 P1 O4 106.72(14) . .
O1 P1 O4 107.30(15) . .
O2 P1 O4 108.20(15) . .
O7 P2 O8 112.35(16) . .
O7 P2 O5 110.67(15) . .
O8 P2 O5 108.84(17) . .
O7 P2 O6 108.45(15) . .
O8 P2 O6 108.65(17) . .
O5 P2 O6 107.76(14) . .
P1 O1 Ru1 121.71(14) . .
P1 O2 Ru2 121.67(14) . .
P1 O3 Zn1 135.06(16) . .
P1 O4 H3 113(4) . .
P2 O5 Ru1 121.11(14) . .
P2 O6 Ru2 121.97(15) . .
Ru1 O9 H1 117(4) . .
Ru1 O9 H1 117(4) . 8_565
H1 O9 H1 117(8) . 8_565
Ru2 O10 H2 122(5) . .
Ru2 O10 H2 122(5) . 8_565
H2 O10 H2 115(10) . 8_565
Zn1 O11 H11A 108.3 . .
Zn1 O11 H11B 110.7 . .
H11A O11 H11B 109.3 . .
Zn1 O12 H12B 110.7 . .
Zn1 O12 H12C 107.0 . .
H12B O12 H12C 109.4 . .
Zn1 O13 H13A 109.1 . .
Zn1 O13 H13B 109.6 . .
H13A O13 H13B 109.4 . .
Zn1 O14 H14A 108.1 . .
Zn1 O14 H14C 109.4 . .
H14A O14 H14C 109.7 . .
Zn1 O15 H15B 108.7 . .
Zn1 O15 H15C 108.5 . .
H15B O15 H15C 109.5 . .
H3D O16 H3A 116.7 . .
H2D N1 H2A 109.5 . .
H2D N1 H2B 109.4 . .
H2A N1 H2B 109.7 . .
H2D N1 H2C 109.6 . .
H2A N1 H2C 109.2 . .
H2B N1 H2C 109.5 . .
H2D N1 H2D 59.6 . 8_565
H2A N1 H2D 75.3 . 8_565
H2B N1 H2D 168.9 . 8_565
H2C N1 H2D 77.1 . 8_565
H2D N1 H2A 75.3 . 8_565
H2A N1 H2A 72.4 . 8_565
H2B N1 H2A 64.2 . 8_565
H2C N1 H2A 173.4 . 8_565
H2D N1 H2A 109.5 8_565 8_565
H2D N1 H2B 168.9 . 8_565
H2A N1 H2B 64.2 . 8_565
H2B N1 H2B 81.6 . 8_565
H2C N1 H2B 66.3 . 8_565
H2D N1 H2B 109.4 8_565 8_565
H2A N1 H2B 109.7 8_565 8_565
H2D N1 H2C 77.1 . 8_565
H2A N1 H2C 173.4 . 8_565
H2B N1 H2C 66.3 . 8_565
H2C N1 H2C 68.5 . 8_565
H2D N1 H2C 109.6 8_565 8_565
H2A N1 H2C 109.2 8_565 8_565
H2B N1 H2C 109.5 8_565 8_565
H3E O17 H1A 107.9 . .

loop_
_geom_bond_atom_site_label_1
_geom_bond_atom_site_label_2
_geom_bond_distance
_geom_bond_site_symmetry_2
Zn1 O3 2.053(2) .
Zn1 O14 2.068(3) .
Zn1 O13 2.077(3) .
Zn1 O15 2.081(3) .
Zn1 O11 2.114(3) .
Zn1 O12 2.214(3) .
Ru1 O1 2.030(2) .
Ru1 O1 2.030(2) 8_565
Ru1 O5 2.036(2) 8_565
Ru1 O5 2.036(2) .
Ru1 Ru2 2.3215(5) .
Ru1 O9 2.333(4) .
Ru2 O6 2.011(2) .
Ru2 O6 2.011(2) 8_565
Ru2 O2 2.020(2) .
Ru2 O2 2.020(2) 8_565
Ru2 O10 2.321(4) .
P1 O3 1.503(3) .
P1 O1 1.532(3) .
P1 O2 1.536(3) .
P1 O4 1.580(3) .
P2 O7 1.513(3) .
P2 O8 1.525(3) .
P2 O5 1.550(3) .
P2 O6 1.558(3) .
O4 H3 0.86(2) .
O9 H1 0.845(19) .
O9 H1 0.845(19) 8_565
O10 H2 0.85(2) .
O10 H2 0.85(2) 8_565
O11 H11A 0.8494 .
O11 H11B 0.8496 .
O12 H12B 0.8475 .
O12 H12C 0.8497 .
O13 H13A 0.8495 .
O13 H13B 0.8501 .
O14 H14A 0.8503 .
O14 H14C 0.8486 .
O15 H15B 0.8484 .
O15 H15C 0.8503 .
O16 H3D 0.8988 .
O16 H3A 0.8993 .
N1 H2D 0.8995 .
N1 H2A 0.8983 .
N1 H2B 0.8999 .
N1 H2C 0.8983 .
N1 H2D 0.8995 8_565
N1 H2A 0.8983 8_565
N1 H2B 0.8999 8_565
N1 H2C 0.8983 8_565
O17 H3E 0.8990 .
O17 H1A 0.8990 .
